data_9009458
loop_
_publ_author_name
'Fanfani, L.'
'Giuseppetti, G.'
'Tadini, C.'
'Zanazzi, P. F.'

_publ_section_title
;
 The crystal structure of kogarkoite, Na3SO4F
;
_journal_name_full 'Mineralogical Magazine'
_journal_page_first 753
_journal_page_last 759
_journal_paper_doi 10.1180/minmag.1980.043.330.08
_journal_volume 43
_journal_year 1980
_chemical_compound_source 'Mt Princeton, Colorado, USA'
_chemical_formula_sum 'F Na3 O4 S'
_chemical_name_mineral Kogarkoite
_space_group_IT_number 11
_symmetry_space_group_name_Hall '-P 2yb'
_symmetry_space_group_name_H-M 'P 1 21/m 1'
_cell_angle_alpha 90
_cell_angle_beta 107.71
_cell_angle_gamma 90
_cell_length_a 18.0790
_cell_length_b 6.958
_cell_length_c 11.443
_cell_formula_units_Z 12
_cell_volume 1371.239
_database_code_amcsd 0014471
_exptl_crystal_density_diffrn 2.674
_cod_original_formula_sum 'Na3 S O4 F'
_cod_database_code 9009458

loop_
_space_group_symop_operation_xyz
x,y,z
x,1/2-y,z
-x,1/2+y,-z
-x,-y,-z

loop_
_atom_site_aniso_label
_atom_site_aniso_U_11
_atom_site_aniso_U_22
_atom_site_aniso_U_33
_atom_site_aniso_U_12
_atom_site_aniso_U_13
_atom_site_aniso_U_23
Na1 0.01503 0.01521 0.01866 -0.00243 0.00476 0.00231
Na2 0.01503 0.01766 0.03130 0.00000 0.00856 0.00000
Na3 0.01202 0.01398 0.02528 0.00000 0.00571 0.00000
Na4 0.01352 0.01570 0.01806 0.00000 0.00571 0.00000
Na5 0.01653 0.01472 0.01385 0.00000 0.00571 0.00000
Na6 0.02554 0.01521 0.01866 0.00000 0.00951 0.00000
Na7 0.01803 0.01545 0.01445 0.00121 0.00571 0.00384
Na8 0.02104 0.01251 0.01565 0.00000 0.00761 0.00000
Na9 0.01352 0.01423 0.01324 0.00000 0.00476 0.00077
Na10 0.01503 0.01619 0.02348 0.00061 0.00761 0.00115
Na11 0.01803 0.01545 0.01445 -0.00243 0.00571 -0.00231
Na12 0.01953 0.01545 0.01806 0.00121 0.00856 0.00231
Na13 0.01653 0.01423 0.01746 0.00061 0.00666 0.00077
S1 0.00751 0.00687 0.00903 0.00000 0.00380 0.00000
S2 0.00751 0.00907 0.00903 0.00000 0.00285 0.00000
S3 0.00751 0.00736 0.00722 0.00000 0.00190 0.00000
S4 0.00902 0.00736 0.00963 0.00000 0.00380 0.00000
S5 0.00902 0.00785 0.00903 0.00000 0.00380 0.00000
S6 0.00751 0.00736 0.00783 0.00000 0.00285 0.00000
O1 0.01803 0.01104 0.02408 -0.00607 0.00856 -0.00115
O2 0.01953 0.00981 0.02468 0.00486 0.00856 -0.00154
O3 0.01953 0.01251 0.01686 -0.00182 0.00571 0.00538
O4 0.01653 0.00957 0.02348 0.00364 0.00856 -0.00038
O5 0.02104 0.01790 0.01866 0.00000 0.01427 0.00000
O6 0.01653 0.02330 0.01445 0.00000 0.00951 0.00000
O7 0.01503 0.01962 0.02588 0.00000 0.01427 0.00000
O8 0.02404 0.01889 0.02107 0.00000 0.01712 0.00000
O9 0.01653 0.01987 0.01204 0.00000 -0.00095 0.00000
O10 0.01503 0.03311 0.01084 0.00000 -0.00190 0.00000
O11 0.01653 0.01766 0.01445 0.00000 -0.00476 0.00000
O12 0.01803 0.02355 0.01385 0.00000 -0.00285 0.00000
O13 0.01953 0.01349 0.02288 0.00728 0.00571 0.00077
O14 0.01352 0.02207 0.00963 0.00000 -0.00095 0.00000
O15 0.01953 0.02502 0.01505 0.00000 0.00951 0.00000
O16 0.03306 0.01275 0.02588 -0.00061 0.01236 -0.00730
O17 0.03155 0.03679 0.02649 0.00000 -0.01141 0.00000
O18 0.03306 0.02183 0.07344 0.00000 0.04280 0.00000
F1 0.01202 0.01790 0.01144 0.00000 0.00380 0.00000
F2 0.01352 0.01177 0.01324 0.00000 0.00190 0.00000
F3 0.01503 0.01496 0.01324 0.00000 0.00571 0.00000
F4 0.01202 0.01177 0.01324 0.00000 0.00380 0.00000
F5 0.01653 0.01373 0.01385 0.00000 0.00571 0.00000
F6 0.01352 0.01447 0.00963 0.00000 0.00380 0.00000

loop_
_atom_site_label
_atom_site_fract_x
_atom_site_fract_y
_atom_site_fract_z
_atom_site_U_iso_or_equiv
Na1 0.50000 0.00000 0.50000 0.01646
Na2 0.34940 0.25000 0.30090 0.02102
Na3 0.11660 0.25000 0.87320 0.01735
Na4 0.61490 0.25000 0.39740 0.01583
Na5 0.85190 0.25000 0.81600 0.01469
Na6 0.39340 0.25000 0.90580 0.01912
Na7 0.00000 0.00000 0.00000 0.01570
Na8 0.89320 0.25000 0.43800 0.01583
Na9 0.27900 0.02740 0.02960 0.01393
Na10 0.46510 0.01800 0.19000 0.01748
Na11 0.24470 0.00080 0.73300 0.01583
Na12 0.77370 0.02220 0.55100 0.01672
Na13 0.97000 0.02330 0.70840 0.01545
S1 0.16190 0.25000 0.19310 0.00747
S2 0.59700 0.25000 0.08210 0.00849
S3 0.65370 0.25000 0.70220 0.00735
S4 0.08490 0.25000 0.54290 0.00823
S5 0.37490 0.25000 0.61200 0.00836
S6 0.86970 0.25000 0.11940 0.00735
O1 0.11290 0.07730 0.17870 0.01722
O2 0.64580 0.07680 0.09450 0.01748
O3 0.65320 0.07640 0.77560 0.01646
O4 0.13340 0.07680 0.55350 0.01608
O5 0.20210 0.25000 0.09910 0.01748
O6 0.55980 0.25000 0.17960 0.01710
O7 0.72420 0.25000 0.66320 0.01836
O8 0.04750 0.25000 0.64060 0.01887
O9 0.21960 0.25000 0.31640 0.01735
O10 0.53690 0.25000 0.96160 0.02229
O11 0.58380 0.25000 0.59490 0.01874
O12 0.02440 0.25000 0.42230 0.02026
O13 0.91810 0.07710 0.12820 0.01887
O14 0.80790 0.25000 0.00030 0.01583
O15 0.83440 0.25000 0.21950 0.01849
O16 0.37470 0.07820 0.53740 0.02305
O17 0.44300 0.25000 0.72030 0.03597
O18 0.30440 0.25000 0.65030 0.03673
F1 0.47880 0.25000 0.35660 0.01393
F2 0.37760 0.25000 0.09350 0.01330
F3 0.23760 0.25000 0.86310 0.01406
F4 0.99010 0.25000 0.87600 0.01241
F5 0.74270 0.25000 0.39450 0.01431
F6 0.87550 0.25000 0.62710 0.01241

loop_
_cod_related_entry_id
_cod_related_entry_database
_cod_related_entry_code
1 AMCSD 0014471
